data_4326990
loop_
_publ_author_name
'Dominique T. Thielemann'
'Melanie Klinger'
'Thomas J. A. Wolf'
'Yanhua Lan'
'Wolfgang Wernsdorfer'
'Madleen Busse'
'Peter W. Roesky'
'Andreas N. Unterreiner'
'Annie K. Powell'
'Peter C. Junk'
'Glen B. Deacon'

_publ_contact_author
;
      Prof. Dr. Peter W. Roesky
      Karlsruher Institut f\"ur Technologie (KIT) - Institut f\"ur 
        Anorganische Chemie
      Lehrstuhl f\"ur Anorganische Funktionsmaterialien
      Engesserstr. 15, Geb. 30.45
      76131 Karlsruhe 
      Bundesrepublik Deutschland
;
_publ_contact_author_email roesky@kit.edu
_publ_contact_author_fax +49/(0)7216084854
_publ_contact_author_phone +49/(0)7216086117
_publ_section_title
;
 Novel Lanthanide-Based Polymeric Chains and Corresponding Ultrafast
 Dynamics in Solution
;
_journal_name_full 'Inorganic Chemistry'
_journal_page_first 11990
_journal_page_last 12000
_journal_paper_doi 10.1021/ic201157m
_journal_volume 50
_journal_year 2011
_chemical_absolute_configuration rmad
_chemical_formula_moiety 'C60 H44 Cs O8 Pr, 2(C3 H7 N O)'
_chemical_formula_sum 'C66 H58 Cs N2 O10 Pr'
_chemical_formula_weight 1312.96
_chemical_name_systematic
; 
 ? 
;
_space_group_IT_number 15
_symmetry_cell_setting monoclinic
_symmetry_Int_Tables_number 15
_symmetry_space_group_name_Hall '-C 2yc'
_symmetry_space_group_name_H-M 'C 1 2/c 1'
_atom_sites_solution_hydrogens geom
_atom_sites_solution_primary direct
_atom_sites_solution_secondary difmap
_audit_creation_date 10-07-15
_audit_creation_method 'STOE X-RED'
_cell_angle_alpha 90.00
_cell_angle_beta 114.24(3)
_cell_angle_gamma 90.00
_cell_formula_units_Z 4
_cell_length_a 30.013(6)
_cell_length_b 7.9260(16)
_cell_length_c 26.201(5)
_cell_measurement_reflns_used 9576
_cell_measurement_temperature 150(2)
_cell_measurement_theta_max 58.72
_cell_measurement_theta_min 3.40
_cell_volume 5683(2)
_computing_cell_refinement 'STOE X-AREA, PLATON (A.L.Spek, 2005)'
_computing_data_collection 'STOE X-AREA'
_computing_data_reduction 'STOE X-RED, PLATON (A.L.Spek, 2005)'
_computing_molecular_graphics 'Diamond 2.1e/3'
_computing_publication_material 'X-STEP32, Microsoft Word'
_computing_structure_refinement 'SHELXL-97 (Sheldrick, 1997)'
_computing_structure_solution 'SHELXS-97 (Sheldrick, 1997)'
_diffrn_ambient_temperature 150(2)
_diffrn_detector_area_resol_mean 6.67
_diffrn_measured_fraction_theta_full 0.988
_diffrn_measured_fraction_theta_max 0.988
_diffrn_measurement_device_type 'Bruker P4'
_diffrn_measurement_method '\w scans'
_diffrn_radiation_monochromator graphite
_diffrn_radiation_source 'fine-focus sealed tube'
_diffrn_radiation_type MoK\a
_diffrn_radiation_wavelength 0.71073
_diffrn_reflns_av_R_equivalents 0.2083
_diffrn_reflns_av_sigmaI/netI 0.1525
_diffrn_reflns_limit_h_max 40
_diffrn_reflns_limit_h_min -40
_diffrn_reflns_limit_k_max 10
_diffrn_reflns_limit_k_min -10
_diffrn_reflns_limit_l_max 33
_diffrn_reflns_limit_l_min -35
_diffrn_reflns_number 27789
_diffrn_reflns_theta_full 29.28
_diffrn_reflns_theta_max 29.28
_diffrn_reflns_theta_min 1.70
_exptl_absorpt_coefficient_mu 1.551
_exptl_absorpt_correction_type none
_exptl_crystal_colour green
_exptl_crystal_density_diffrn 1.534
_exptl_crystal_description needle
_exptl_crystal_F_000 2648
_exptl_crystal_size_max 0.38
_exptl_crystal_size_mid 0.21
_exptl_crystal_size_min 0.16
_refine_diff_density_max 12.159
_refine_diff_density_min -3.853
_refine_diff_density_rms 0.317
_refine_ls_extinction_method none
_refine_ls_goodness_of_fit_ref 0.999
_refine_ls_hydrogen_treatment constr
_refine_ls_matrix_type full
_refine_ls_number_parameters 364
_refine_ls_number_reflns 7662
_refine_ls_number_restraints 0
_refine_ls_restrained_S_all 0.999
_refine_ls_R_factor_all 0.1640
_refine_ls_R_factor_gt 0.1153
_refine_ls_shift/su_max 0.000
_refine_ls_shift/su_mean 0.000
_refine_ls_structure_factor_coef Fsqd
_refine_ls_weighting_details 'calc w=1/[\s^2^(Fo^2^)+(0.2000P)^2^+0.0000P] where P=(Fo^2^+2Fc^2^)/3'
_refine_ls_weighting_scheme calc
_refine_ls_wR_factor_gt 0.2901
_refine_ls_wR_factor_ref 0.3242
_reflns_number_gt 4264
_reflns_number_total 7662
_reflns_threshold_expression >2sigma(I)
_cod_data_source_file ic201157m_si_002_1.cif
_cod_data_source_block 1
_cod_original_sg_symbol_H-M 'C 2/c'
_cod_database_code 4326990

loop_
_symmetry_equiv_pos_as_xyz
'x, y, z'
'-x, y, -z+1/2'
'x+1/2, y+1/2, z'
'-x+1/2, y+1/2, -z+1/2'
'-x, -y, -z'
'x, -y, z-1/2'
'-x+1/2, -y+1/2, -z'
'x+1/2, -y+1/2, z-1/2'

loop_
_atom_site_label
_atom_site_type_symbol
_atom_site_fract_x
_atom_site_fract_y
_atom_site_fract_z
_atom_site_U_iso_or_equiv
_atom_site_adp_type
_atom_site_occupancy
_atom_site_symmetry_multiplicity
_atom_site_calc_flag
_atom_site_refinement_flags
C1 C 0.1370(4) -0.0932(16) 0.4520(4) 0.040(2) Uani 1 1 d .
H1 H 0.1134 -0.1598 0.4582 0.048 Uiso 1 1 calc R
C2 C 0.1868(4) -0.1100(18) 0.4873(5) 0.049(3) Uani 1 1 d .
H2 H 0.1968 -0.1960 0.5150 0.059 Uiso 1 1 calc R
C3 C 0.2207(5) -0.0058(15) 0.4827(6) 0.046(3) Uani 1 1 d .
H3 H 0.2537 -0.0097 0.5096 0.056 Uiso 1 1 calc R
C4 C 0.2066(5) 0.109(2) 0.4375(6) 0.059(4) Uani 1 1 d .
H4 H 0.2303 0.1761 0.4318 0.071 Uiso 1 1 calc R
C5 C 0.1581(4) 0.1211(17) 0.4021(5) 0.047(3) Uani 1 1 d .
H5 H 0.1484 0.2008 0.3724 0.056 Uiso 1 1 calc R
C6 C 0.1225(4) 0.0195(12) 0.4085(4) 0.029(2) Uani 1 1 d .
C7 C 0.0702(4) 0.0403(14) 0.3685(4) 0.034(2) Uani 1 1 d .
C8 C 0.0329(4) 0.0121(12) 0.3861(4) 0.028(2) Uani 1 1 d .
H8 H 0.0421 -0.0279 0.4232 0.034 Uiso 1 1 calc R
C9 C 0.0164(4) 0.0374(13) 0.1458(4) 0.029(2) Uani 1 1 d .
C10 C 0.0540(4) 0.0106(11) 0.1232(4) 0.029(2) Uani 1 1 d .
C11 C 0.1014(4) 0.0643(15) 0.1539(4) 0.037(2) Uani 1 1 d .
H11 H 0.1098 0.1175 0.1892 0.045 Uiso 1 1 calc R
C12 C 0.1371(5) 0.0399(17) 0.1328(6) 0.047(3) Uani 1 1 d .
H12 H 0.1695 0.0772 0.1544 0.057 Uiso 1 1 calc R
C13 C 0.1268(5) -0.0358(18) 0.0823(5) 0.048(3) Uani 1 1 d .
H13 H 0.1515 -0.0516 0.0688 0.057 Uiso 1 1 calc R
C14 C 0.0793(5) -0.0884(17) 0.0513(5) 0.045(3) Uani 1 1 d .
H14 H 0.0713 -0.1429 0.0164 0.054 Uiso 1 1 calc R
C15 C 0.0425(4) -0.0626(14) 0.0708(4) 0.038(2) Uani 1 1 d .
H15 H 0.0098 -0.0950 0.0482 0.046 Uiso 1 1 calc R
C16 C -0.1393(4) -0.4045(15) 0.3250(5) 0.042(2) Uani 1 1 d .
H16 H -0.1157 -0.3458 0.3559 0.050 Uiso 1 1 calc R
C17 C -0.1877(5) -0.388(2) 0.3149(5) 0.056(3) Uani 1 1 d .
H17 H -0.1977 -0.3200 0.3380 0.067 Uiso 1 1 calc R
C18 C -0.2221(5) -0.4775(19) 0.2687(7) 0.054(3) Uani 1 1 d .
H18 H -0.2559 -0.4689 0.2606 0.064 Uiso 1 1 calc R
C19 C -0.2077(5) -0.574(2) 0.2363(6) 0.064(4) Uani 1 1 d .
H19 H -0.2315 -0.6325 0.2056 0.077 Uiso 1 1 calc R
C20 C -0.1585(4) -0.5904(17) 0.2465(5) 0.048(3) Uani 1 1 d .
H20 H -0.1488 -0.6595 0.2231 0.057 Uiso 1 1 calc R
C21 C -0.1232(4) -0.5028(11) 0.2920(5) 0.032(2) Uani 1 1 d .
C22 C -0.0713(4) -0.5201(12) 0.3012(4) 0.0285(19) Uani 1 1 d .
C23 C -0.0346(4) -0.4968(11) 0.3556(4) 0.031(2) Uani 1 1 d .
H23 H -0.0440 -0.4647 0.3847 0.038 Uiso 1 1 calc R
C24 C 0.0152(4) -0.5189(11) 0.3685(4) 0.0259(19) Uani 1 1 d .
C25 C 0.0523(4) -0.4956(10) 0.4292(4) 0.028(2) Uani 1 1 d .
C26 C 0.0996(4) -0.5504(15) 0.4423(4) 0.036(2) Uani 1 1 d .
H26 H 0.1084 -0.6028 0.4152 0.043 Uiso 1 1 calc R
C27 C 0.1341(5) -0.5249(16) 0.4977(5) 0.045(3) Uani 1 1 d .
H27 H 0.1667 -0.5627 0.5075 0.053 Uiso 1 1 calc R
C28 C 0.1236(4) -0.4505(16) 0.5369(4) 0.044(3) Uani 1 1 d .
H28 H 0.1484 -0.4326 0.5734 0.053 Uiso 1 1 calc R
C29 C 0.0751(4) -0.3986(14) 0.5236(4) 0.040(2) Uani 1 1 d .
H29 H 0.0666 -0.3484 0.5513 0.048 Uiso 1 1 calc R
C30 C 0.0407(4) -0.4219(13) 0.4703(4) 0.037(2) Uani 1 1 d .
H30 H 0.0080 -0.3867 0.4611 0.044 Uiso 1 1 calc R
C31 C 0.1589(7) 0.640(2) 0.3586(6) 0.073(5) Uani 1 1 d .
H31 H 0.1245 0.6431 0.3473 0.088 Uiso 1 1 calc R
C32 C 0.2366(6) 0.770(2) 0.3604(7) 0.066(4) Uani 1 1 d .
H32A H 0.2476 0.8759 0.3809 0.099 Uiso 1 1 calc R
H32B H 0.2470 0.7653 0.3295 0.099 Uiso 1 1 calc R
H32C H 0.2509 0.6746 0.3858 0.099 Uiso 1 1 calc R
C33 C 0.1574(7) 0.878(3) 0.2950(6) 0.099(8) Uani 1 1 d .
H33A H 0.1223 0.8680 0.2853 0.149 Uiso 1 1 calc R
H33B H 0.1637 0.8541 0.2619 0.149 Uiso 1 1 calc R
H33C H 0.1684 0.9923 0.3083 0.149 Uiso 1 1 calc R
N1 N 0.1833(5) 0.7598(15) 0.3379(4) 0.056(3) Uani 1 1 d .
O1 O 0.0635(3) 0.0922(10) 0.3190(3) 0.0369(16) Uani 1 1 d .
O2 O 0.0333(3) 0.0877(10) 0.1975(3) 0.0351(16) Uani 1 1 d .
O3 O -0.0630(3) 0.4367(12) 0.2590(3) 0.0418(18) Uani 1 1 d .
O4 O 0.0328(3) 0.4387(12) 0.3346(3) 0.0400(18) Uani 1 1 d .
O5 O 0.1866(9) 0.527(3) 0.3938(9) 0.154(9) Uani 1 1 d .
Cs2 Cs 0.0000 -0.23767(12) 0.2500 0.0429(3) Uani 1 2 d S
Pr1 Pr 0.0000 0.26285(9) 0.2500 0.0242(2) Uani 1 2 d S

loop_
_atom_site_aniso_label
_atom_site_aniso_U_11
_atom_site_aniso_U_22
_atom_site_aniso_U_33
_atom_site_aniso_U_23
_atom_site_aniso_U_13
_atom_site_aniso_U_12
C1 0.030(5) 0.055(7) 0.029(5) 0.004(4) 0.006(4) 0.001(5)
C2 0.040(6) 0.064(8) 0.032(5) 0.009(5) 0.002(5) 0.007(6)
C3 0.025(5) 0.063(9) 0.040(7) 0.001(5) 0.002(5) 0.001(5)
C4 0.038(6) 0.070(9) 0.069(9) 0.008(7) 0.021(6) -0.006(6)
C5 0.041(6) 0.056(7) 0.042(6) 0.005(5) 0.016(5) -0.001(5)
C6 0.030(5) 0.032(5) 0.025(4) -0.003(3) 0.011(4) 0.005(4)
C7 0.036(5) 0.046(5) 0.017(4) 0.003(4) 0.009(4) 0.007(4)
C8 0.028(5) 0.045(6) 0.014(4) 0.000(3) 0.010(4) -0.004(4)
C9 0.035(5) 0.032(4) 0.019(4) 0.000(3) 0.009(4) 0.005(4)
C10 0.030(5) 0.030(5) 0.028(5) 0.003(3) 0.014(4) 0.004(3)
C11 0.039(6) 0.044(6) 0.029(5) 0.004(4) 0.014(4) -0.003(5)
C12 0.047(7) 0.052(7) 0.051(7) 0.001(6) 0.028(6) 0.008(6)
C13 0.046(7) 0.067(7) 0.039(6) 0.019(6) 0.026(5) 0.015(6)
C14 0.059(7) 0.059(7) 0.028(5) 0.003(5) 0.028(5) 0.008(6)
C15 0.040(6) 0.041(6) 0.032(5) 0.005(4) 0.014(4) 0.001(5)
C16 0.044(6) 0.051(6) 0.030(5) 0.002(4) 0.014(4) 0.006(5)
C17 0.046(7) 0.079(10) 0.041(6) 0.005(6) 0.017(5) 0.013(7)
C18 0.036(6) 0.070(9) 0.053(8) 0.010(6) 0.017(6) 0.001(6)
C19 0.039(7) 0.088(11) 0.050(7) -0.009(7) 0.001(6) -0.029(7)
C20 0.043(6) 0.060(7) 0.030(5) -0.007(5) 0.004(5) -0.001(6)
C21 0.026(5) 0.031(5) 0.033(5) 0.004(3) 0.007(4) -0.002(3)
C22 0.027(5) 0.035(5) 0.023(4) 0.000(3) 0.010(4) -0.002(4)
C23 0.034(6) 0.034(5) 0.024(5) -0.007(3) 0.010(4) -0.007(4)
C24 0.023(5) 0.033(5) 0.025(4) -0.003(3) 0.013(4) -0.001(3)
C25 0.033(5) 0.024(4) 0.025(5) -0.003(3) 0.008(4) -0.004(3)
C26 0.032(5) 0.046(6) 0.030(5) -0.004(4) 0.012(4) -0.005(5)
C27 0.032(6) 0.060(7) 0.036(6) 0.004(5) 0.009(5) 0.009(5)
C28 0.048(7) 0.049(6) 0.021(4) 0.000(4) 0.001(4) -0.018(5)
C29 0.053(7) 0.044(6) 0.017(4) -0.006(4) 0.009(4) -0.013(5)
C30 0.047(6) 0.037(5) 0.021(4) -0.003(4) 0.009(4) -0.003(4)
C31 0.087(11) 0.093(12) 0.029(6) -0.009(7) 0.013(7) -0.011(10)
C32 0.064(9) 0.070(10) 0.059(8) -0.001(7) 0.019(7) -0.002(7)
C33 0.101(14) 0.130(17) 0.037(7) -0.005(9) -0.002(8) 0.064(13)
N1 0.060(7) 0.071(8) 0.033(5) 0.004(5) 0.015(5) 0.005(6)
O1 0.039(4) 0.052(4) 0.022(3) 0.008(3) 0.015(3) 0.001(3)
O2 0.034(4) 0.052(4) 0.018(3) -0.007(3) 0.010(3) 0.004(3)
O3 0.032(4) 0.070(5) 0.020(3) -0.003(3) 0.007(3) 0.000(4)
O4 0.032(4) 0.072(5) 0.023(3) -0.008(3) 0.018(3) 0.002(4)
O5 0.16(2) 0.19(2) 0.098(14) 0.027(13) 0.041(14) 0.040(15)
Cs2 0.0604(6) 0.0254(5) 0.0452(5) 0.000 0.0242(5) 0.000
Pr1 0.0291(4) 0.0270(4) 0.0157(3) 0.000 0.0084(2) 0.000

loop_
_atom_type_symbol
_atom_type_description
_atom_type_scat_dispersion_real
_atom_type_scat_dispersion_imag
_atom_type_scat_source
C C 0.0033 0.0016 'International Tables Vol C Tables 4.2.6.8 and 6.1.1.4'
H H 0.0000 0.0000 'International Tables Vol C Tables 4.2.6.8 and 6.1.1.4'
N N 0.0061 0.0033 'International Tables Vol C Tables 4.2.6.8 and 6.1.1.4'
O O 0.0106 0.0060 'International Tables Vol C Tables 4.2.6.8 and 6.1.1.4'
Cs Cs -0.3680 2.1192 'International Tables Vol C Tables 4.2.6.8 and 6.1.1.4'
Pr Pr -0.2180 2.8214 'International Tables Vol C Tables 4.2.6.8 and 6.1.1.4'

loop_
_geom_angle_atom_site_label_1
_geom_angle_atom_site_label_2
_geom_angle_atom_site_label_3
_geom_angle
_geom_angle_site_symmetry_1
_geom_angle_site_symmetry_3
C6 C1 C2 119.9(11) . .
C3 C2 C1 121.3(11) . .
C2 C3 C4 119.2(11) . .
C5 C4 C3 119.0(13) . .
C4 C5 C6 121.8(12) . .
C1 C6 C5 118.5(10) . .
C1 C6 C7 122.4(10) . .
C5 C6 C7 119.1(10) . .
O1 C7 C8 124.5(9) . .
O1 C7 C6 115.0(10) . .
C8 C7 C6 120.5(9) . .
O1 C7 Cs2 62.9(6) . .
C8 C7 Cs2 85.6(6) . .
C6 C7 Cs2 126.6(6) . .
C9 C8 C7 125.6(9) 2 .
C9 C8 Cs2 73.1(6) 2 .
C7 C8 Cs2 73.2(6) . .
O2 C9 C8 122.6(10) . 2
O2 C9 C10 115.0(9) . .
C8 C9 C10 122.4(9) 2 .
O2 C9 Cs2 61.5(5) . .
C8 C9 Cs2 85.8(6) 2 .
C10 C9 Cs2 124.3(6) . .
C11 C10 C15 118.6(10) . .
C11 C10 C9 119.5(9) . .
C15 C10 C9 121.9(10) . .
C10 C11 C12 119.8(11) . .
C13 C12 C11 122.3(13) . .
C12 C13 C14 117.9(12) . .
C13 C14 C15 121.1(11) . .
C10 C15 C14 120.2(11) . .
C17 C16 C21 122.8(11) . .
C16 C17 C18 117.5(13) . .
C19 C18 C17 121.0(13) . .
C18 C19 C20 121.6(12) . .
C19 C20 C21 118.9(12) . .
C16 C21 C20 118.2(11) . .
C16 C21 C22 124.1(10) . .
C20 C21 C22 117.7(11) . .
O3 C22 C23 124.1(10) 1_545 .
O3 C22 C21 116.8(9) 1_545 .
C23 C22 C21 119.0(10) . .
O3 C22 Cs2 60.1(6) 1_545 .
C23 C22 Cs2 87.6(6) . .
C21 C22 Cs2 127.6(6) . .
C24 C23 C22 122.7(10) . .
C24 C23 Cs2 70.7(6) . .
C22 C23 Cs2 71.2(6) . .
O4 C24 C23 125.6(10) 1_545 .
O4 C24 C25 115.4(9) 1_545 .
C23 C24 C25 118.9(9) . .
O4 C24 Cs2 60.5(6) 1_545 .
C23 C24 Cs2 88.3(6) . .
C25 C24 Cs2 125.8(6) . .
C26 C25 C30 119.8(10) . .
C26 C25 C24 117.0(9) . .
C30 C25 C24 123.2(10) . .
C25 C26 C27 117.1(11) . .
C28 C27 C26 123.5(11) . .
C27 C28 C29 119.1(10) . .
C30 C29 C28 118.9(11) . .
C29 C30 C25 121.5(11) . .
O5 C31 N1 116(2) . .
C33 N1 C31 122.4(16) . .
C33 N1 C32 115.8(15) . .
C31 N1 C32 121.9(12) . .
C7 O1 Pr1 132.3(7) . .
C7 O1 Cs2 96.6(6) . .
Pr1 O1 Cs2 86.2(2) . .
C9 O2 Pr1 133.5(7) . .
C9 O2 Cs2 98.1(6) . .
Pr1 O2 Cs2 86.8(2) . .
C22 O3 Pr1 132.4(7) 1_565 .
C22 O3 Cs2 100.1(6) 1_565 1_565
Pr1 O3 Cs2 86.8(2) . 1_565
C24 O4 Pr1 131.5(7) 1_565 .
C24 O4 Cs2 100.0(7) 1_565 1_565
Pr1 O4 Cs2 86.3(2) . 1_565
O3 Cs2 O3 75.5(3) 2_545 1_545
O3 Cs2 O2 107.90(19) 2_545 .
O3 Cs2 O2 160.21(17) 1_545 .
O3 Cs2 O2 160.21(17) 2_545 2
O3 Cs2 O2 107.90(19) 1_545 2
O2 Cs2 O2 75.7(2) . 2
O3 Cs2 O4 53.57(18) 2_545 1_545
O3 Cs2 O4 49.63(19) 1_545 1_545
O2 Cs2 O4 147.85(18) . 1_545
O2 Cs2 O4 113.14(17) 2 1_545
O3 Cs2 O4 49.63(19) 2_545 2_545
O3 Cs2 O4 53.57(18) 1_545 2_545
O2 Cs2 O4 113.14(17) . 2_545
O2 Cs2 O4 147.85(18) 2 2_545
O4 Cs2 O4 76.5(3) 1_545 2_545
O3 Cs2 O1 116.37(19) 2_545 .
O3 Cs2 O1 143.87(17) 1_545 .
O2 Cs2 O1 52.97(16) . .
O2 Cs2 O1 49.63(19) 2 .
O4 Cs2 O1 107.75(18) 1_545 .
O4 Cs2 O1 159.77(18) 2_545 .
O3 Cs2 O1 143.87(17) 2_545 2
O3 Cs2 O1 116.37(19) 1_545 2
O2 Cs2 O1 49.62(19) . 2
O2 Cs2 O1 52.98(16) 2 2
O4 Cs2 O1 159.78(18) 1_545 2
O4 Cs2 O1 107.75(18) 2_545 2
O1 Cs2 O1 75.3(3) . 2
O3 Cs2 C9 99.0(2) 2_545 .
O3 Cs2 C9 141.2(2) 1_545 .
O2 Cs2 C9 20.44(18) . .
O2 Cs2 C9 90.1(2) 2 .
O4 Cs2 C9 150.9(2) 1_545 .
O4 Cs2 C9 93.2(2) 2_545 .
O1 Cs2 C9 73.39(19) . .
O1 Cs2 C9 49.3(2) 2 .
O3 Cs2 C9 141.2(2) 2_545 2
O3 Cs2 C9 99.0(2) 1_545 2
O2 Cs2 C9 90.1(2) . 2
O2 Cs2 C9 20.44(18) 2 2
O4 Cs2 C9 93.2(2) 1_545 2
O4 Cs2 C9 150.9(2) 2_545 2
O1 Cs2 C9 49.3(2) . 2
O1 Cs2 C9 73.39(19) 2 2
C9 Cs2 C9 107.4(3) . 2
O3 Cs2 C7 112.7(2) 2_545 .
O3 Cs2 C7 124.0(2) 1_545 .
O2 Cs2 C7 73.4(2) . .
O2 Cs2 C7 48.8(2) 2 .
O4 Cs2 C7 89.4(2) 1_545 .
O4 Cs2 C7 161.9(2) 2_545 .
O1 Cs2 C7 20.5(2) . .
O1 Cs2 C7 89.4(2) 2 .
C9 Cs2 C7 93.8(2) . .
C9 Cs2 C7 39.2(2) 2 .
O3 Cs2 C7 124.0(2) 2_545 2
O3 Cs2 C7 112.7(2) 1_545 2
O2 Cs2 C7 48.8(2) . 2
O2 Cs2 C7 73.4(2) 2 2
O4 Cs2 C7 161.9(2) 1_545 2
O4 Cs2 C7 89.4(2) 2_545 2
O1 Cs2 C7 89.4(2) . 2
O1 Cs2 C7 20.5(2) 2 2
C9 Cs2 C7 39.2(2) . 2
C9 Cs2 C7 93.8(2) 2 2
C7 Cs2 C7 106.5(3) . 2
O3 Pr1 O3 110.9(4) . 2
O3 Pr1 O1 89.1(3) . 2
O3 Pr1 O1 130.4(2) 2 2
O3 Pr1 O1 130.4(2) . .
O3 Pr1 O1 89.1(3) 2 .
O1 Pr1 O1 112.3(4) 2 .
O3 Pr1 O2 153.3(2) . .
O3 Pr1 O2 75.7(3) 2 .
O1 Pr1 O2 69.0(2) 2 .
O1 Pr1 O2 74.0(2) . .
O3 Pr1 O2 75.7(3) . 2
O3 Pr1 O2 153.3(2) 2 2
O1 Pr1 O2 74.0(2) 2 2
O1 Pr1 O2 69.0(2) . 2
O2 Pr1 O2 110.6(4) . 2
O3 Pr1 O4 68.3(2) . .
O3 Pr1 O4 74.1(3) 2 .
O1 Pr1 O4 152.7(2) 2 .
O1 Pr1 O4 75.1(3) . .
O2 Pr1 O4 136.6(2) . .
O2 Pr1 O4 85.3(3) 2 .
O3 Pr1 O4 74.1(3) . 2
O3 Pr1 O4 68.3(2) 2 2
O1 Pr1 O4 75.1(3) 2 2
O1 Pr1 O4 152.7(2) . 2
O2 Pr1 O4 85.3(3) . 2
O2 Pr1 O4 136.6(2) 2 2
O4 Pr1 O4 110.9(4) . 2
O3 Pr1 Cs2 55.4(2) . 1_565
O3 Pr1 Cs2 55.4(2) 2 1_565
O1 Pr1 Cs2 123.84(19) 2 1_565
O1 Pr1 Cs2 123.85(19) . 1_565
O2 Pr1 Cs2 124.70(19) . 1_565
O2 Pr1 Cs2 124.70(19) 2 1_565
O4 Pr1 Cs2 55.4(2) . 1_565
O4 Pr1 Cs2 55.4(2) 2 1_565
O3 Pr1 Cs2 124.6(2) . .
O3 Pr1 Cs2 124.6(2) 2 .
O1 Pr1 Cs2 56.16(19) 2 .
O1 Pr1 Cs2 56.16(19) . .
O2 Pr1 Cs2 55.30(19) . .
O2 Pr1 Cs2 55.30(19) 2 .
O4 Pr1 Cs2 124.6(2) . .
O4 Pr1 Cs2 124.6(2) 2 .
Cs2 Pr1 Cs2 180.0 1_565 .

loop_
_geom_bond_atom_site_label_1
_geom_bond_atom_site_label_2
_geom_bond_distance
_geom_bond_site_symmetry_2
C1 C6 1.371(14) .
C1 C2 1.404(15) .
C2 C3 1.356(19) .
C3 C4 1.411(19) .
C4 C5 1.371(17) .
C5 C6 1.401(16) .
C6 C7 1.496(14) .
C7 O1 1.297(11) .
C7 C8 1.394(15) .
C7 Cs2 3.683(11) .
C8 C9 1.382(15) 2
C8 Cs2 3.837(10) .
C9 O2 1.299(11) .
C9 C8 1.382(15) 2
C9 C10 1.489(15) .
C9 Cs2 3.681(10) .
C10 C11 1.383(15) .
C10 C15 1.398(15) .
C11 C12 1.407(17) .
C12 C13 1.369(19) .
C13 C14 1.384(19) .
C14 C15 1.407(16) .
C16 C17 1.371(17) .
C16 C21 1.388(16) .
C17 C18 1.42(2) .
C18 C19 1.34(2) .
C19 C20 1.395(19) .
C20 C21 1.410(15) .
C21 C22 1.482(15) .
C22 O3 1.276(13) 1_545
C22 C23 1.412(14) .
C22 Cs2 3.708(10) .
C23 C24 1.400(15) .
C23 Cs2 3.912(11) .
C24 O4 1.251(12) 1_545
C24 C25 1.534(14) .
C24 Cs2 3.695(10) .
C25 C26 1.387(15) .
C25 C30 1.389(15) .
C26 C27 1.408(16) .
C27 C28 1.330(18) .
C28 C29 1.411(18) .
C29 C30 1.367(13) .
C31 O5 1.31(2) .
C31 N1 1.43(2) .
C32 N1 1.462(19) .
C33 N1 1.422(19) .
O1 Pr1 2.429(7) .
O1 Cs2 3.302(8) .
O2 Pr1 2.439(7) .
O2 Cs2 3.267(8) .
O3 C22 1.276(13) 1_565
O3 Pr1 2.428(8) .
O3 Cs2 3.265(9) 1_565
O4 C24 1.251(12) 1_565
O4 Pr1 2.457(8) .
O4 Cs2 3.267(9) 1_565
Cs2 O3 3.265(9) 2_545
Cs2 O3 3.265(9) 1_545
Cs2 O2 3.267(8) 2
Cs2 O4 3.267(9) 1_545
Cs2 O4 3.267(9) 2_545
Cs2 O1 3.302(8) 2
Cs2 C9 3.681(10) 2
Cs2 C7 3.683(11) 2
Pr1 O3 2.428(8) 2
Pr1 O1 2.429(7) 2
Pr1 O2 2.439(7) 2
Pr1 O4 2.457(8) 2
Pr1 Cs2 3.9589(15) 1_565
